data_7200104
loop_
_publ_author_name
'Kendrick, John'
'Gourlay, Matthew D.'
'Neumann, Marcus A.'
'Leusen, Frank J. J.'

_publ_section_title
;
 Predicting spontaneous racemate resolution using recent developments in
 crystal structure prediction
;
_journal_issue 11
_journal_name_full CrystEngComm
_journal_page_first 2391
_journal_page_last 2399
_journal_paper_doi 10.1039/b909038j
_journal_volume 11
_journal_year 2009
_space_group_IT_number 4
_symmetry_cell_setting monoclinic
_symmetry_Int_Tables_number 4
_symmetry_space_group_name_Hall 'P 2yb'
_symmetry_space_group_name_H-M 'P 1 21 1'
_cell_angle_alpha 90.000000
_cell_angle_beta 85.770876
_cell_angle_gamma 90.000000
_cell_length_a 7.075276
_cell_length_b 6.685624
_cell_length_c 5.689718
_cell_volume 268.406
_cod_data_source_file 5HMO_enantiopure.cif
_cod_data_source_block 5HMO_E_12
_cod_original_sg_symbol_H-M 'P 2_1'
_cod_struct_determination_method theoretical
_cod_database_code 7200104

loop_
_symmetry_equiv_pos_site_id
_symmetry_equiv_pos_as_xyz
1 x,y,z
2 -x,y+1/2,-z

loop_
_atom_site_label
_atom_site_type_symbol
_atom_site_fract_x
_atom_site_fract_y
_atom_site_fract_z
C16 C 0.666814 1.858080 0.563522
C17 C 0.777637 1.929843 0.772091
O18 O 0.631244 1.988538 0.955084
C19 C 0.456269 1.952066 0.877451
N20 N 0.471778 1.879401 0.657694
O21 O 0.309220 1.988872 1.002665
C22 C 0.910134 2.104495 0.715369
O23 O 0.815845 2.276452 0.631417
H24 H 0.695843 1.950440 0.405327
H25 H 0.699341 1.702032 0.518021
H26 H 0.856959 1.806551 0.845376
H27 H 0.357001 1.829569 0.572250
H28 H 0.985924 2.142734 0.871010
H29 H 1.015498 2.053429 0.576906
H30 H 0.763503 2.354898 0.771419
